data_7716297
loop_
_publ_author_name
'Gourkhede, Rani'
'Kaur, Bhupinder'
'Kote, Basvaraj S.'
'Balakrishna, Maravanji S.'

_publ_section_title
;
 Arene displacement, C-H activation and acetonitrile insertion reactions
 enabled by coordination of a functionalized iminophosphorane to a
 Ru<sup>II</sup>-<i>p</i>-cymene scaffold.
;
_journal_issue 25
_journal_name_full 'Dalton transactions (Cambridge, England : 2003)'
_journal_page_first 10693
_journal_page_last 10703
_journal_paper_doi 10.1039/d4dt00940a
_journal_volume 53
_journal_year 2024
_chemical_formula_moiety 'C58 H48 Cl N O P2 Ru, 0.718(C H2 Cl2), 0.5[CH2Cl2]'
_chemical_formula_sum 'C59.218 H50.435 Cl3.435 N O P2 Ru'
_chemical_formula_weight 1076.909
_space_group_crystal_system monoclinic
_space_group_IT_number 14
_space_group_name_Hall '-P 2yn'
_space_group_name_H-M_alt 'P 1 21/n 1'
_symmetry_Int_Tables_number 14
_audit_creation_date 2024-05-21
_audit_creation_method
;
Olex2 1.5-dev
(compiled 2024.05.15 svn.r971b711c for OlexSys, GUI svn.r6697)
;
_audit_update_record
;
2024-05-22 deposited with the CCDC.	2024-05-29 downloaded from the CCDC.
;
_cell_angle_alpha 90
_cell_angle_beta 102.198(2)
_cell_angle_gamma 90
_cell_formula_units_Z 4
_cell_length_a 14.4145(8)
_cell_length_b 15.8158(8)
_cell_length_c 23.9074(13)
_cell_measurement_reflns_used 9916
_cell_measurement_temperature 300.0
_cell_measurement_theta_max 27.394
_cell_measurement_theta_min 2.245
_cell_volume 5327.3(5)
_computing_cell_refinement 'SAINT V8.40A (?, 2016)'
_computing_data_reduction 'SAINT V8.40A (?, 2016)'
_computing_molecular_graphics 'Olex2 1.5-dev (Dolomanov et al., 2009)'
_computing_publication_material 'Olex2 1.5-dev (Dolomanov et al., 2009)'
_computing_structure_refinement 'olex2.refine 1.5-dev (Bourhis et al., 2015)'
_computing_structure_solution 'olex2.solve (Bourhis et al., 2015)'
_diffrn_ambient_temperature 300.00
_diffrn_measured_fraction_theta_full 0.9993
_diffrn_measured_fraction_theta_max 0.9993
_diffrn_measurement_device_type 'Bruker APEX-II CCD'
_diffrn_radiation_type 'Mo K\a'
_diffrn_radiation_wavelength 0.71073
_diffrn_reflns_av_R_equivalents 0.1364
_diffrn_reflns_av_unetI/netI 0.0737
_diffrn_reflns_Laue_measured_fraction_full 0.9993
_diffrn_reflns_Laue_measured_fraction_max 0.9993
_diffrn_reflns_limit_h_max 19
_diffrn_reflns_limit_h_min -19
_diffrn_reflns_limit_k_max 21
_diffrn_reflns_limit_k_min -21
_diffrn_reflns_limit_l_max 31
_diffrn_reflns_limit_l_min -31
_diffrn_reflns_number 123416
_diffrn_reflns_point_group_measured_fraction_full 0.9993
_diffrn_reflns_point_group_measured_fraction_max 0.9993
_diffrn_reflns_theta_full 24.9991
_diffrn_reflns_theta_max 25.00
_diffrn_reflns_theta_min 1.84
_exptl_absorpt_coefficient_mu 0.567
_exptl_absorpt_correction_T_max 0.7457
_exptl_absorpt_correction_T_min 0.5848
_exptl_absorpt_correction_type multi-scan
_exptl_absorpt_process_details
;
 SADABS 2016/2: Krause, L., Herbst-Irmer, R., Sheldrick G.M. & Stalke D.,
 J. Appl. Cryst. 48 (2015) 3-10
;
_exptl_crystal_colour 'dark yellow'
_exptl_crystal_colour_modifier dark
_exptl_crystal_colour_primary yellow
_exptl_crystal_density_diffrn 1.343
_exptl_crystal_description block
_exptl_crystal_F_000 2211.265
_exptl_crystal_size_max 0.091
_exptl_crystal_size_mid 0.071
_exptl_crystal_size_min 0.046
_refine_diff_density_max 0.9715
_refine_diff_density_min -0.5962
_refine_diff_density_rms 0.0980
_refine_ls_d_res_high 0.8409
_refine_ls_d_res_low 11.0752
_refine_ls_extinction_coef 0.00044(12)
_refine_ls_extinction_expression Fc^*^=kFc[1+0.001xFc^2^\l^3^/sin(2\q)]^-1/4^
_refine_ls_goodness_of_fit_ref 1.0877
_refine_ls_hydrogen_treatment constr
_refine_ls_matrix_type full
_refine_ls_number_constraints 97
_refine_ls_number_parameters 606
_refine_ls_number_reflns 9368
_refine_ls_number_restraints 0
_refine_ls_restrained_S_all 1.0877
_refine_ls_R_factor_all 0.0777
_refine_ls_R_factor_gt 0.0466
_refine_ls_shift/su_max -0.0004
_refine_ls_shift/su_mean 0.0000
_refine_ls_structure_factor_coef Fsqd
_refine_ls_weighting_details 'w=1/[\s^2^(Fo^2^)+(0.0451P)^2^+7.0268P] where P=(Fo^2^+2Fc^2^)/3'
_refine_ls_weighting_scheme calc
_refine_ls_wR_factor_gt 0.1104
_refine_ls_wR_factor_ref 0.1347
_reflns_Friedel_coverage 0.0
_reflns_limit_h_max 13
_reflns_limit_h_min -17
_reflns_limit_k_max 18
_reflns_limit_k_min 0
_reflns_limit_l_max 28
_reflns_limit_l_min -12
_reflns_number_gt 6661
_reflns_number_total 9368
_reflns_threshold_expression I>=2u(I)
_cod_data_source_file d4dt00940a2.cif
_cod_data_source_block compound_4
_cod_depositor_comments 'Adding full bibliography for 7716295--7716298.cif.'
_cod_original_formula_sum 'C59.218 H50.435 Cl3.435 N1 O1 P2 Ru1'
_cod_database_code 7716297
_olex2_refinement_description
;
1. Fixed Uiso
 At 1.2 times of:
  All C(H) groups, All C(H,H) groups
 At 1.5 times of:
  All C(H,H,H) groups
2. Others
 Sof(C59)=Sof(H59a)=Sof(H59b)=Sof(Cl3)=Sof(Cl2)=Sof(H59a)=Sof(H59b)=FVAR(1)
3.a Ternary CH refined with riding coordinates:
 C8(H8), C21(H21)
3.b Secondary CH2 refined with riding coordinates:
 C46(H46a,H46b), C59(H59a,H59b)
3.c Me refined with riding coordinates:
 C7(H7b,H7a,H7c)
3.d Aromatic/amide H refined with riding coordinates:
 C36(H36), C37(H37), C38(H38), C39(H39), C33(H33), C32(H32), C31(H31),
 C30(H30), C29(H29), C5(H5), C3(H3), C41(H41), C42(H42), C43(H43), C44(H44),
 C45(H45), C27(H27), C26(H26), C25(H25), C24(H24), C23(H23), C58(H58), C57(H57),
  C56(H56), C55(H55), C54(H54), C48(H48), C49(H49), C50(H50), C51(H51),
 C52(H52), C20(H20), C19(H19), C18(H18), C17(H17), C16(H16), C10(H10), C11(H11),
  C12(H12), C13(H13), C14(H14)
;
_smtbx_masks_void_probe_radius 1.2
_smtbx_masks_void_truncation_radius 1.2
_olex2_submission_special_instructions 'No special instructions were received'

loop_
_space_group_symop_id
_space_group_symop_operation_xyz
1 x,y,z
2 -x+1/2,y+1/2,-z+1/2
3 -x,-y,-z
4 x-1/2,-y-1/2,z-1/2

loop_
_atom_site_label
_atom_site_type_symbol
_atom_site_fract_x
_atom_site_fract_y
_atom_site_fract_z
_atom_site_U_iso_or_equiv
_atom_site_adp_type
_atom_site_occupancy
_atom_site_refinement_flags_posn
_atom_site_refinement_flags_occupancy
Ru1 Ru 0.59420(3) 0.16727(2) 0.514392(15) 0.04409(13) Uani 1.000000 . .
P1 P 0.56651(8) 0.30969(6) 0.60310(4) 0.0403(3) Uani 1.000000 . .
Cl1 Cl 0.59422(9) 0.07712(7) 0.59734(5) 0.0582(3) Uani 1.000000 . .
P2 P 0.47012(9) 0.27386(7) 0.71069(5) 0.0503(3) Uani 1.000000 . .
N1 N 0.6443(2) 0.2693(2) 0.57165(13) 0.0399(8) Uani 1.000000 . .
O1 O 0.4459(3) 0.3626(2) 0.72114(16) 0.0715(10) Uani 1.000000 . .
Cl3 Cl 0.7850(2) 0.1092(2) 0.31641(18) 0.1548(17) Uani 0.730(5) . P
C8 C 0.8010(3) 0.2494(2) 0.67568(17) 0.0422(10) Uani 1.000000 . .
C1 C 0.7376(3) 0.3028(2) 0.57397(17) 0.0404(9) Uani 1.000000 . .
C40 C 0.5813(3) 0.4225(2) 0.61231(17) 0.0438(10) Uani 1.000000 . .
C34 C 0.4565(3) 0.2811(3) 0.55787(17) 0.0445(10) Uani 1.000000 . .
C35 C 0.4625(3) 0.2125(3) 0.52130(17) 0.0461(10) Uani 1.000000 . .
C2 C 0.7581(3) 0.3360(2) 0.52261(17) 0.0443(10) Uani 1.000000 . .
C28 C 0.6623(3) 0.2311(3) 0.45690(17) 0.0462(10) Uani 1.000000 . .
C21 C 0.6858(3) 0.3247(3) 0.46622(17) 0.0442(10) Uani 1.000000 . .
C6 C 0.8108(3) 0.2987(3) 0.62266(17) 0.0444(10) Uani 1.000000 . .
C22 C 0.7147(3) 0.3644(3) 0.41472(18) 0.0470(10) Uani 1.000000 . .
C39 C 0.3714(3) 0.3193(3) 0.56223(19) 0.0523(11) Uani 1.000000 . .
C15 C 0.8774(3) 0.1814(3) 0.68956(19) 0.0482(11) Uani 1.000000 . .
C9 C 0.7979(3) 0.3029(3) 0.72847(18) 0.0460(10) Uani 1.000000 . .
C5 C 0.8980(3) 0.3358(3) 0.6209(2) 0.0550(11) Uani 1.000000 . .
Cl2 Cl 0.5900(3) 0.0908(3) 0.2654(2) 0.206(2) Uani 0.730(5) . P
C46 C 0.5658(3) 0.2626(3) 0.67224(17) 0.0464(10) Uani 1.000000 . .
C29 C 0.7285(3) 0.1653(3) 0.48082(19) 0.0521(11) Uani 1.000000 . .
C3 C 0.8462(3) 0.3734(3) 0.5242(2) 0.0547(11) Uani 1.000000 . .
C53 C 0.5190(3) 0.2184(3) 0.7768(2) 0.0590(12) Uani 1.000000 . .
C33 C 0.5704(3) 0.2073(3) 0.42745(18) 0.0537(11) Uani 1.000000 . .
C45 C 0.5862(4) 0.4693(3) 0.56416(19) 0.0586(12) Uani 1.000000 . .
C14 C 0.7798(3) 0.2639(3) 0.77689(19) 0.0558(12) Uani 1.000000 . .
C4 C 0.9161(3) 0.3760(3) 0.5732(2) 0.0569(12) Uani 1.000000 . .
C30 C 0.6979(4) 0.0831(3) 0.4820(2) 0.0621(13) Uani 1.000000 . .
C41 C 0.5917(3) 0.4621(3) 0.6646(2) 0.0580(12) Uani 1.000000 . .
C38 C 0.2871(4) 0.2889(4) 0.5298(2) 0.0701(14) Uani 1.000000 . .
C32 C 0.5420(4) 0.1218(3) 0.4272(2) 0.0598(13) Uani 1.000000 . .
C16 C 0.9636(3) 0.1946(3) 0.7273(2) 0.0623(13) Uani 1.000000 . .
C36 C 0.3751(3) 0.1819(3) 0.4907(2) 0.0616(13) Uani 1.000000 . .
C42 C 0.6090(4) 0.5489(3) 0.6682(2) 0.0667(14) Uani 1.000000 . .
C47 C 0.3676(3) 0.2148(3) 0.6771(2) 0.0587(12) Uani 1.000000 . .
C23 C 0.7787(4) 0.3268(3) 0.3868(2) 0.0642(13) Uani 1.000000 . .
C31 C 0.6023(4) 0.0613(3) 0.4563(2) 0.0647(14) Uani 1.000000 . .
C20 C 0.8613(4) 0.1029(3) 0.6638(2) 0.0658(13) Uani 1.000000 . .
C27 C 0.6765(4) 0.4408(3) 0.3940(2) 0.0603(12) Uani 1.000000 . .
C43 C 0.6146(4) 0.5943(3) 0.6205(2) 0.0668(14) Uani 1.000000 . .
C13 C 0.7735(4) 0.3092(4) 0.8252(2) 0.0702(15) Uani 1.000000 . .
C44 C 0.6029(4) 0.5556(3) 0.5691(2) 0.0738(15) Uani 1.000000 . .
C25 C 0.7677(4) 0.4409(4) 0.3217(2) 0.0760(16) Uani 1.000000 . .
C37 C 0.2905(4) 0.2195(4) 0.4948(2) 0.0725(15) Uani 1.000000 . .
C17 C 1.0312(4) 0.1315(4) 0.7389(3) 0.0798(17) Uani 1.000000 . .
C24 C 0.8048(4) 0.3648(4) 0.3406(2) 0.0772(16) Uani 1.000000 . .
C26 C 0.7030(4) 0.4801(4) 0.3478(2) 0.0785(16) Uani 1.000000 . .
C10 C 0.8092(4) 0.3898(3) 0.7303(2) 0.0649(13) Uani 1.000000 . .
C11 C 0.8053(4) 0.4347(3) 0.7795(3) 0.0785(16) Uani 1.000000 . .
C12 C 0.7880(4) 0.3949(4) 0.8264(2) 0.0749(15) Uani 1.000000 . .
C52 C 0.2799(4) 0.2479(4) 0.6817(2) 0.0783(16) Uani 1.000000 . .
C48 C 0.3704(4) 0.1392(4) 0.6501(3) 0.0822(17) Uani 1.000000 . .
C7 C 1.0125(4) 0.4163(4) 0.5737(3) 0.0893(19) Uani 1.000000 . .
C18 C 1.0139(5) 0.0544(4) 0.7138(3) 0.0874(19) Uani 1.000000 . .
C54 C 0.5486(5) 0.1363(4) 0.7786(3) 0.097(2) Uani 1.000000 . .
C19 C 0.9298(5) 0.0400(4) 0.6765(3) 0.0873(18) Uani 1.000000 . .
C58 C 0.5257(4) 0.2613(4) 0.8275(2) 0.0829(17) Uani 1.000000 . .
C51 C 0.1977(5) 0.2027(6) 0.6616(3) 0.108(2) Uani 1.000000 . .
C57 C 0.5619(6) 0.2212(6) 0.8793(3) 0.119(3) Uani 1.000000 . .
C56 C 0.5916(6) 0.1409(7) 0.8792(4) 0.125(3) Uani 1.000000 . .
C49 C 0.2864(6) 0.0958(5) 0.6295(3) 0.112(2) Uani 1.000000 . .
C50 C 0.2023(6) 0.1265(6) 0.6366(3) 0.122(3) Uani 1.000000 . .
C55 C 0.5847(6) 0.0964(6) 0.8299(4) 0.133(3) Uani 1.000000 . .
C59 C 0.6728(7) 0.1405(8) 0.3043(5) 0.130(4) Uani 0.730(5) . P
H36 H 0.3742(3) 0.1351(3) 0.4670(2) 0.0739(15) Uiso 1.000000 R .
H37 H 0.2341(4) 0.1977(4) 0.4735(2) 0.0870(18) Uiso 1.000000 R .
H38 H 0.2296(4) 0.3143(4) 0.5314(2) 0.0841(17) Uiso 1.000000 R .
H39 H 0.3712(3) 0.3649(3) 0.58676(19) 0.0628(13) Uiso 1.000000 R .
H33 H 0.5288(3) 0.2478(3) 0.40828(18) 0.0644(14) Uiso 1.000000 R .
H32 H 0.4819(4) 0.1062(3) 0.4072(2) 0.0718(15) Uiso 1.000000 R .
H31 H 0.5807(4) 0.0063(3) 0.4592(2) 0.0776(16) Uiso 1.000000 R .
H30 H 0.7396(4) 0.0416(3) 0.4996(2) 0.0745(16) Uiso 1.000000 R .
H29 H 0.7919(3) 0.1786(3) 0.49541(19) 0.0626(13) Uiso 1.000000 R .
H5 H 0.9463(3) 0.3333(3) 0.6536(2) 0.0660(14) Uiso 1.000000 R .
H3 H 0.8582(3) 0.3974(3) 0.4909(2) 0.0657(14) Uiso 1.000000 R .
H41 H 0.5873(3) 0.4312(3) 0.6970(2) 0.0696(15) Uiso 1.000000 R .
H42 H 0.6168(4) 0.5761(3) 0.7034(2) 0.0801(17) Uiso 1.000000 R .
H43 H 0.6265(4) 0.6521(3) 0.6234(2) 0.0802(17) Uiso 1.000000 R .
H44 H 0.6061(4) 0.5871(3) 0.5367(2) 0.0885(18) Uiso 1.000000 R .
H45 H 0.5784(4) 0.4431(3) 0.52866(19) 0.0703(15) Uiso 1.000000 R .
H27 H 0.6319(4) 0.4667(3) 0.4113(2) 0.0723(15) Uiso 1.000000 R .
H26 H 0.6773(4) 0.5321(4) 0.3348(2) 0.0942(19) Uiso 1.000000 R .
H25 H 0.7862(4) 0.4668(4) 0.2909(2) 0.0912(19) Uiso 1.000000 R .
H24 H 0.8478(4) 0.3383(4) 0.3224(2) 0.0927(19) Uiso 1.000000 R .
H23 H 0.8048(4) 0.2747(3) 0.3995(2) 0.0770(16) Uiso 1.000000 R .
H58 H 0.5059(4) 0.3173(4) 0.8272(2) 0.099(2) Uiso 1.000000 R .
H57 H 0.5655(6) 0.2499(6) 0.9136(3) 0.143(3) Uiso 1.000000 R .
H56 H 0.6177(6) 0.1150(7) 0.9139(4) 0.150(4) Uiso 1.000000 R .
H55 H 0.6038(6) 0.0402(6) 0.8307(4) 0.160(4) Uiso 1.000000 R .
H54 H 0.5445(5) 0.1067(4) 0.7445(3) 0.116(3) Uiso 1.000000 R .
H48 H 0.4280(4) 0.1169(4) 0.6455(3) 0.099(2) Uiso 1.000000 R .
H49 H 0.2881(6) 0.0448(5) 0.6105(3) 0.135(3) Uiso 1.000000 R .
H50 H 0.1472(6) 0.0951(6) 0.6243(3) 0.147(3) Uiso 1.000000 R .
H51 H 0.1394(5) 0.2246(6) 0.6652(3) 0.130(3) Uiso 1.000000 R .
H52 H 0.2768(4) 0.3006(4) 0.6984(2) 0.094(2) Uiso 1.000000 R .
H20 H 0.8046(4) 0.0923(3) 0.6379(2) 0.0789(16) Uiso 1.000000 R .
H19 H 0.9182(5) -0.0127(4) 0.6593(3) 0.105(2) Uiso 1.000000 R .
H18 H 1.0591(5) 0.0118(4) 0.7220(3) 0.105(2) Uiso 1.000000 R .
H17 H 1.0887(4) 0.1419(4) 0.7641(3) 0.096(2) Uiso 1.000000 R .
H16 H 0.9761(3) 0.2469(3) 0.7450(2) 0.0748(16) Uiso 1.000000 R .
H10 H 0.8195(4) 0.4183(3) 0.6982(2) 0.0779(16) Uiso 1.000000 R .
H11 H 0.8147(4) 0.4929(3) 0.7803(3) 0.0942(19) Uiso 1.000000 R .
H12 H 0.7859(4) 0.4257(4) 0.8593(2) 0.0899(18) Uiso 1.000000 R .
H13 H 0.7596(4) 0.2817(4) 0.8569(2) 0.0842(17) Uiso 1.000000 R .
H14 H 0.7717(3) 0.2056(3) 0.77681(19) 0.0669(14) Uiso 1.000000 R .
H8 H 0.7401(3) 0.2197(2) 0.66586(17) 0.0506(11) Uiso 1.000000 R .
H21 H 0.6274(3) 0.3530(3) 0.47074(17) 0.0530(12) Uiso 1.000000 R .
H46a H 0.5741(3) 0.2023(3) 0.66774(17) 0.0556(12) Uiso 1.000000 R .
H46b H 0.6228(3) 0.2825(3) 0.69802(17) 0.0556(12) Uiso 1.000000 R .
H7a H 1.0426(4) 0.3873(4) 0.5470(3) 0.134(3) Uiso 1.000000 R .
H7b H 1.0517(4) 0.4121(4) 0.6114(3) 0.134(3) Uiso 1.000000 R .
H7c H 1.0039(4) 0.4747(4) 0.5631(3) 0.134(3) Uiso 1.000000 R .
H59a H 0.6713(7) 0.1972(8) 0.2887(5) 0.156(5) Uiso 0.730(5) R P
H59b H 0.6564(7) 0.1457(8) 0.3415(5) 0.156(5) Uiso 0.730(5) R P

loop_
_atom_site_aniso_label
_atom_site_aniso_U_11
_atom_site_aniso_U_22
_atom_site_aniso_U_33
_atom_site_aniso_U_12
_atom_site_aniso_U_13
_atom_site_aniso_U_23
Ru1 0.0487(2) 0.0384(2) 0.0458(2) -0.00423(16) 0.01127(15) -0.00328(15)
P1 0.0439(6) 0.0390(6) 0.0388(6) -0.0017(5) 0.0107(5) 0.0006(4)
Cl1 0.0709(8) 0.0420(6) 0.0612(7) -0.0057(5) 0.0127(6) 0.0063(5)
P2 0.0548(7) 0.0502(7) 0.0504(7) -0.0012(5) 0.0212(6) 0.0043(5)
N1 0.0411(19) 0.0410(18) 0.0385(18) -0.0044(15) 0.0101(15) 0.0002(15)
O1 0.080(2) 0.0532(19) 0.092(3) 0.0093(17) 0.042(2) 0.0025(18)
Cl3 0.131(3) 0.123(3) 0.229(4) 0.0038(19) 0.079(3) 0.001(2)
C8 0.040(2) 0.039(2) 0.047(2) -0.0017(18) 0.0066(19) 0.0063(18)
C1 0.045(2) 0.032(2) 0.045(2) 0.0004(17) 0.0131(19) 0.0009(17)
C40 0.047(2) 0.040(2) 0.045(2) 0.0001(19) 0.0129(19) -0.0004(19)
C34 0.043(2) 0.052(3) 0.039(2) 0.000(2) 0.0090(19) 0.0068(19)
C35 0.046(3) 0.051(3) 0.040(2) -0.009(2) 0.0069(19) 0.002(2)
C2 0.048(3) 0.041(2) 0.044(2) -0.0001(19) 0.0108(19) 0.0021(19)
C28 0.049(3) 0.050(2) 0.041(2) -0.001(2) 0.012(2) -0.0020(19)
C21 0.049(3) 0.046(2) 0.040(2) 0.0034(19) 0.0137(19) 0.0039(18)
C6 0.047(3) 0.043(2) 0.043(2) -0.0049(19) 0.0083(19) 0.0036(19)
C22 0.048(3) 0.051(2) 0.042(2) 0.001(2) 0.011(2) 0.005(2)
C39 0.049(3) 0.062(3) 0.048(3) 0.006(2) 0.015(2) 0.006(2)
C15 0.050(3) 0.047(3) 0.051(3) 0.001(2) 0.018(2) 0.011(2)
C9 0.041(2) 0.048(2) 0.046(3) -0.0002(19) 0.0041(19) -0.002(2)
C5 0.046(3) 0.063(3) 0.053(3) -0.008(2) 0.004(2) 0.008(2)
Cl2 0.184(4) 0.150(3) 0.241(5) 0.055(3) -0.055(3) -0.034(3)
C46 0.049(3) 0.046(2) 0.045(2) -0.001(2) 0.013(2) 0.0031(19)
C29 0.056(3) 0.049(3) 0.055(3) 0.002(2) 0.019(2) -0.003(2)
C3 0.058(3) 0.055(3) 0.053(3) -0.009(2) 0.015(2) 0.008(2)
C53 0.061(3) 0.066(3) 0.054(3) -0.009(2) 0.022(2) 0.007(2)
C33 0.060(3) 0.062(3) 0.039(2) -0.005(2) 0.010(2) -0.004(2)
C45 0.086(4) 0.047(3) 0.043(3) -0.001(2) 0.015(2) 0.003(2)
C14 0.063(3) 0.057(3) 0.046(3) 0.004(2) 0.008(2) 0.003(2)
C4 0.051(3) 0.060(3) 0.060(3) -0.012(2) 0.013(2) 0.007(2)
C30 0.077(4) 0.044(3) 0.071(3) 0.008(2) 0.027(3) -0.005(2)
C41 0.079(3) 0.050(3) 0.052(3) -0.011(2) 0.027(2) -0.005(2)
C38 0.044(3) 0.097(4) 0.070(3) 0.011(3) 0.015(3) 0.014(3)
C32 0.063(3) 0.069(3) 0.047(3) -0.009(3) 0.012(2) -0.013(2)
C16 0.051(3) 0.062(3) 0.073(3) 0.004(2) 0.010(2) 0.016(3)
C36 0.057(3) 0.078(4) 0.049(3) -0.011(3) 0.010(2) -0.007(2)
C42 0.090(4) 0.049(3) 0.065(3) -0.009(3) 0.026(3) -0.018(2)
C47 0.058(3) 0.068(3) 0.055(3) -0.004(2) 0.023(2) 0.005(2)
C23 0.068(3) 0.072(3) 0.060(3) 0.015(3) 0.028(3) 0.016(3)
C31 0.073(4) 0.051(3) 0.075(3) -0.014(3) 0.028(3) -0.023(3)
C20 0.073(4) 0.055(3) 0.069(3) 0.004(3) 0.014(3) -0.002(3)
C27 0.074(3) 0.051(3) 0.059(3) 0.006(2) 0.020(3) 0.006(2)
C43 0.088(4) 0.037(3) 0.078(4) -0.008(2) 0.023(3) -0.008(3)
C13 0.081(4) 0.084(4) 0.043(3) 0.017(3) 0.009(3) 0.005(3)
C44 0.108(5) 0.048(3) 0.063(3) -0.007(3) 0.015(3) 0.016(3)
C25 0.083(4) 0.089(4) 0.058(3) -0.013(3) 0.019(3) 0.020(3)
C37 0.044(3) 0.108(5) 0.062(3) -0.011(3) 0.005(2) -0.002(3)
C17 0.056(3) 0.080(4) 0.104(5) 0.009(3) 0.019(3) 0.029(4)
C24 0.074(4) 0.100(4) 0.066(3) 0.003(3) 0.034(3) 0.008(3)
C26 0.101(5) 0.065(3) 0.070(4) 0.001(3) 0.019(3) 0.020(3)
C10 0.081(4) 0.053(3) 0.061(3) -0.008(3) 0.016(3) -0.005(2)
C11 0.095(4) 0.052(3) 0.085(4) -0.007(3) 0.011(3) -0.018(3)
C12 0.085(4) 0.081(4) 0.053(3) 0.009(3) 0.002(3) -0.016(3)
C52 0.060(3) 0.108(5) 0.073(4) -0.009(3) 0.027(3) 0.011(3)
C48 0.076(4) 0.089(4) 0.087(4) -0.029(3) 0.029(3) -0.015(3)
C7 0.066(4) 0.114(5) 0.088(4) -0.031(3) 0.015(3) 0.017(4)
C18 0.077(4) 0.076(4) 0.117(5) 0.030(3) 0.036(4) 0.030(4)
C54 0.153(6) 0.080(4) 0.067(4) 0.033(4) 0.043(4) 0.025(3)
C19 0.110(5) 0.054(3) 0.106(5) 0.019(3) 0.040(4) -0.002(3)
C58 0.097(4) 0.093(4) 0.057(3) -0.027(4) 0.012(3) -0.001(3)
C51 0.064(4) 0.158(7) 0.111(6) -0.016(5) 0.038(4) -0.005(5)
C57 0.136(7) 0.157(8) 0.055(4) -0.041(6) -0.002(4) -0.002(5)
C56 0.117(6) 0.169(9) 0.083(6) -0.009(6) 0.005(5) 0.055(6)
C49 0.111(6) 0.119(6) 0.116(6) -0.050(5) 0.045(5) -0.043(5)
C50 0.086(5) 0.166(8) 0.128(7) -0.058(5) 0.053(5) -0.031(6)
C55 0.171(8) 0.125(7) 0.110(6) 0.058(6) 0.046(6) 0.055(6)
C59 0.086(7) 0.180(12) 0.133(10) 0.008(7) 0.043(7) -0.017(9)

loop_
_atom_type_symbol
_atom_type_scat_dispersion_real
_atom_type_scat_dispersion_imag
_atom_type_scat_Cromer_Mann_a1
_atom_type_scat_Cromer_Mann_a2
_atom_type_scat_Cromer_Mann_a3
_atom_type_scat_Cromer_Mann_a4
_atom_type_scat_Cromer_Mann_b1
_atom_type_scat_Cromer_Mann_b2
_atom_type_scat_Cromer_Mann_b3
_atom_type_scat_Cromer_Mann_b4
_atom_type_scat_Cromer_Mann_c
_atom_type_scat_source
_atom_type_scat_dispersion_source
C 0.00330 0.00160 2.31000 1.02000 1.58860 0.86500 20.84390 10.20750 0.56870 51.65120 0.21560 'International Tables Volume C Table 6.1.1.4 (pp. 500-502)' 'Brennan, Cowan, Rev. Sci. Instrum., 1992, 63, 850'
Cl 0.14840 0.15850 11.46040 7.19640 6.25560 1.64550 0.01040 1.16620 18.51940 47.77840 -9.55740 'International Tables Volume C Table 6.1.1.4 (pp. 500-502)' 'Brennan, Cowan, Rev. Sci. Instrum., 1992, 63, 850'
H 0.00000 0.00000 0.49300 0.32291 0.14019 0.04081 10.51090 26.12570 3.14236 57.79970 0.00304 'International Tables Volume C Table 6.1.1.4 (pp. 500-502)' 'Brennan, Cowan, Rev. Sci. Instrum., 1992, 63, 850'
N 0.00610 0.00330 12.21260 3.13220 2.01250 1.16630 0.00570 9.89330 28.99750 0.58260 -11.52900 'International Tables Volume C Table 6.1.1.4 (pp. 500-502)' 'Brennan, Cowan, Rev. Sci. Instrum., 1992, 63, 850'
O 0.01060 0.00600 3.04850 2.28680 1.54630 0.86700 13.27710 5.70110 0.32390 32.90890 0.25080 'International Tables Volume C Table 6.1.1.4 (pp. 500-502)' 'Brennan, Cowan, Rev. Sci. Instrum., 1992, 63, 850'
P 0.10230 0.09420 6.43450 4.17910 1.78000 1.49080 1.90670 27.15700 0.52600 68.16450 1.11490 'International Tables Volume C Table 6.1.1.4 (pp. 500-502)' 'Brennan, Cowan, Rev. Sci. Instrum., 1992, 63, 850'
Ru -1.25940 0.83630 19.26740 12.91820 4.86337 1.56756 0.80852 8.43467 24.79970 94.29280 5.37874 'International Tables Volume C Table 6.1.1.4 (pp. 500-502)' 'Brennan, Cowan, Rev. Sci. Instrum., 1992, 63, 850'

loop_
_geom_angle_atom_site_label_1
_geom_angle_atom_site_label_2
_geom_angle_atom_site_label_3
_geom_angle
_geom_angle_site_symmetry_1
_geom_angle_site_symmetry_3
_geom_angle_publ_flag
N1 Ru1 Cl1 88.79(9) . . y
C35 Ru1 Cl1 88.83(12) . . y
C35 Ru1 N1 83.09(14) . . y
C28 Ru1 Cl1 152.75(12) . . y
C28 Ru1 N1 85.13(14) . . y
C28 Ru1 C35 116.64(16) . . y
C29 Ru1 Cl1 115.44(12) . . y
C29 Ru1 N1 92.23(14) . . y
C29 Ru1 C35 155.25(16) . . y
C29 Ru1 C28 38.62(16) . . y
C33 Ru1 Cl1 159.74(13) . . y
C33 Ru1 N1 111.28(15) . . y
C33 Ru1 C35 90.81(17) . . y
C33 Ru1 C28 38.95(16) . . y
C33 Ru1 C29 68.20(17) . . y
C30 Ru1 Cl1 92.76(13) . . y
C30 Ru1 N1 120.38(16) . . y
C30 Ru1 C35 156.49(18) . . y
C30 Ru1 C28 68.00(17) . . y
C30 Ru1 C29 35.55(16) . . y
C30 Ru1 C33 79.73(18) . . y
C32 Ru1 Cl1 121.61(14) . . y
C32 Ru1 N1 149.37(16) . . y
C32 Ru1 C35 93.04(18) . . y
C32 Ru1 C28 69.45(17) . . y
C32 Ru1 C29 78.67(17) . . y
C32 Ru1 C33 38.19(17) . . y
C32 Ru1 C30 66.27(19) . . y
C31 Ru1 Cl1 94.40(15) . . y
C31 Ru1 N1 157.56(16) . . y
C31 Ru1 C35 119.13(18) . . y
C31 Ru1 C28 81.91(17) . . y
C31 Ru1 C29 66.35(17) . . y
C31 Ru1 C33 68.22(19) . . y
C31 Ru1 C30 37.36(18) . . y
C31 Ru1 C32 36.72(18) . . y
C40 P1 N1 111.91(18) . . ?
C34 P1 N1 103.58(18) . . ?
C34 P1 C40 113.1(2) . . ?
C46 P1 N1 113.68(18) . . ?
C46 P1 C40 108.54(19) . . ?
C46 P1 C34 105.86(19) . . ?
C46 P2 O1 114.16(19) . . ?
C53 P2 O1 111.9(2) . . ?
C53 P2 C46 101.3(2) . . ?
C47 P2 O1 111.6(2) . . ?
C47 P2 C46 111.4(2) . . ?
C47 P2 C53 105.7(2) . . ?
P1 N1 Ru1 115.08(17) . . ?
C1 N1 Ru1 119.3(2) . . ?
C1 N1 P1 125.1(3) . . ?
C15 C8 C6 110.7(3) . . ?
C9 C8 C6 115.4(3) . . ?
C9 C8 C15 110.9(3) . . ?
C2 C1 N1 117.8(4) . . ?
C6 C1 N1 123.4(3) . . ?
C6 C1 C2 118.6(4) . . ?
C45 C40 P1 117.0(3) . . ?
C41 C40 P1 123.2(3) . . ?
C41 C40 C45 119.8(4) . . ?
C35 C34 P1 114.2(3) . . ?
C39 C34 P1 122.1(3) . . ?
C39 C34 C35 123.5(4) . . ?
C34 C35 Ru1 119.6(3) . . ?
C36 C35 Ru1 125.3(3) . . ?
C36 C35 C34 115.1(4) . . ?
C21 C2 C1 119.3(4) . . ?
C3 C2 C1 119.2(4) . . ?
C3 C2 C21 121.4(4) . . ?
C21 C28 Ru1 119.3(3) . . ?
C29 C28 Ru1 75.9(2) . . ?
C29 C28 C21 122.2(4) . . ?
C33 C28 Ru1 71.4(2) . . ?
C33 C28 C21 119.2(4) . . ?
C33 C28 C29 118.4(4) . . ?
C28 C21 C2 109.4(3) . . ?
C22 C21 C2 114.4(3) . . ?
C22 C21 C28 112.0(3) . . ?
C1 C6 C8 122.1(4) . . ?
C5 C6 C8 118.9(4) . . ?
C5 C6 C1 118.8(4) . . ?
C23 C22 C21 122.7(4) . . ?
C27 C22 C21 119.9(4) . . ?
C27 C22 C23 117.5(4) . . ?
C38 C39 C34 119.5(5) . . ?
C16 C15 C8 122.8(4) . . ?
C20 C15 C8 119.4(4) . . ?
C20 C15 C16 117.9(4) . . ?
C14 C9 C8 119.2(4) . . ?
C10 C9 C8 123.6(4) . . ?
C10 C9 C14 117.2(4) . . ?
C4 C5 C6 123.2(4) . . ?
P2 C46 P1 124.8(2) . . ?
C28 C29 Ru1 65.4(2) . . ?
C30 C29 Ru1 72.6(3) . . ?
C30 C29 C28 120.0(4) . . ?
C4 C3 C2 122.3(4) . . ?
C54 C53 P2 123.2(4) . . ?
C58 C53 P2 118.2(4) . . ?
C58 C53 C54 118.6(5) . . ?
C28 C33 Ru1 69.7(2) . . ?
C32 C33 Ru1 72.9(3) . . ?
C32 C33 C28 119.9(4) . . ?
C44 C45 C40 119.7(4) . . ?
C13 C14 C9 121.8(5) . . ?
C3 C4 C5 117.3(4) . . ?
C7 C4 C5 121.1(4) . . ?
C7 C4 C3 121.4(4) . . ?
C29 C30 Ru1 71.9(3) . . ?
C31 C30 Ru1 69.0(3) . . ?
C31 C30 C29 120.4(5) . . ?
C42 C41 C40 119.2(4) . . ?
C37 C38 C39 118.4(5) . . ?
C33 C32 Ru1 68.9(2) . . ?
C31 C32 Ru1 72.1(3) . . ?
C31 C32 C33 120.8(5) . . ?
C17 C16 C15 121.3(5) . . ?
C37 C36 C35 121.6(5) . . ?
C43 C42 C41 120.4(5) . . ?
C52 C47 P2 116.5(4) . . ?
C48 C47 P2 124.5(4) . . ?
C48 C47 C52 119.0(5) . . ?
C24 C23 C22 121.5(5) . . ?
C30 C31 Ru1 73.6(3) . . ?
C32 C31 Ru1 71.1(3) . . ?
C32 C31 C30 119.8(5) . . ?
C19 C20 C15 120.0(5) . . ?
C26 C27 C22 121.5(5) . . ?
C44 C43 C42 120.3(4) . . ?
C12 C13 C14 119.6(5) . . ?
C43 C44 C45 120.6(5) . . ?
C26 C25 C24 120.4(5) . . ?
C36 C37 C38 121.9(5) . . ?
C18 C17 C16 120.2(6) . . ?
C25 C24 C23 120.0(5) . . ?
C25 C26 C27 119.1(5) . . ?
C11 C10 C9 120.8(5) . . ?
C12 C11 C10 120.8(5) . . ?
C11 C12 C13 119.7(5) . . ?
C51 C52 C47 120.3(6) . . ?
C49 C48 C47 119.4(6) . . ?
C19 C18 C17 119.6(5) . . ?
C55 C54 C53 121.3(7) . . ?
C18 C19 C20 121.1(6) . . ?
C57 C58 C53 120.2(7) . . ?
C50 C51 C52 119.8(7) . . ?
C56 C57 C58 119.4(7) . . ?
C55 C56 C57 121.8(7) . . ?
C50 C49 C48 121.2(7) . . ?
C49 C50 C51 120.3(7) . . ?
C56 C55 C54 118.7(8) . . ?
Cl2 C59 Cl3 123.3(8) . . ?

loop_
_geom_bond_atom_site_label_1
_geom_bond_atom_site_label_2
_geom_bond_distance
_geom_bond_site_symmetry_2
_geom_bond_publ_flag
Ru1 Cl1 2.4423(12) . y
Ru1 N1 2.141(3) . y
Ru1 C35 2.068(4) . y
Ru1 C28 2.108(4) . y
Ru1 C29 2.248(4) . y
Ru1 C33 2.130(4) . y
Ru1 C30 2.257(5) . y
Ru1 C32 2.183(5) . y
Ru1 C31 2.196(4) . y
P1 N1 1.608(3) . ?
P1 C40 1.805(4) . ?
P1 C34 1.778(4) . ?
P1 C46 1.815(4) . ?
P2 O1 1.481(3) . ?
P2 C46 1.820(4) . ?
P2 C53 1.815(5) . ?
P2 C47 1.789(5) . ?
N1 C1 1.436(5) . ?
Cl3 C59 1.657(10) . ?
C8 C6 1.519(5) . ?
C8 C15 1.526(6) . ?
C8 C9 1.528(6) . ?
C1 C2 1.423(6) . ?
C1 C6 1.398(6) . ?
C40 C45 1.383(6) . ?
C40 C41 1.377(6) . ?
C34 C35 1.408(6) . ?
C34 C39 1.391(6) . ?
C35 C36 1.402(6) . ?
C2 C21 1.531(6) . ?
C2 C3 1.394(6) . ?
C28 C21 1.524(6) . ?
C28 C29 1.446(6) . ?
C28 C33 1.413(6) . ?
C21 C22 1.517(6) . ?
C6 C5 1.396(6) . ?
C22 C23 1.381(6) . ?
C22 C27 1.377(6) . ?
C39 C38 1.382(7) . ?
C15 C16 1.388(6) . ?
C15 C20 1.383(6) . ?
C9 C14 1.384(6) . ?
C9 C10 1.383(6) . ?
C5 C4 1.379(6) . ?
Cl2 C59 1.562(11) . ?
C29 C30 1.375(6) . ?
C3 C4 1.375(6) . ?
C53 C54 1.365(7) . ?
C53 C58 1.373(7) . ?
C33 C32 1.412(7) . ?
C45 C44 1.386(6) . ?
C14 C13 1.379(6) . ?
C4 C7 1.526(7) . ?
C30 C31 1.427(7) . ?
C41 C42 1.396(6) . ?
C38 C37 1.386(7) . ?
C32 C31 1.379(7) . ?
C16 C17 1.381(7) . ?
C36 C37 1.379(7) . ?
C42 C43 1.364(7) . ?
C47 C52 1.392(7) . ?
C47 C48 1.364(7) . ?
C23 C24 1.379(7) . ?
C20 C19 1.390(7) . ?
C27 C26 1.388(7) . ?
C43 C44 1.352(7) . ?
C13 C12 1.372(7) . ?
C25 C24 1.354(8) . ?
C25 C26 1.376(8) . ?
C17 C18 1.359(8) . ?
C10 C11 1.385(7) . ?
C11 C12 1.354(8) . ?
C52 C51 1.381(8) . ?
C48 C49 1.388(8) . ?
C18 C19 1.363(9) . ?
C54 C55 1.381(9) . ?
C58 C57 1.390(9) . ?
C51 C50 1.353(10) . ?
C57 C56 1.340(11) . ?
C56 C55 1.358(11) . ?
C49 C50 1.349(10) . ?

loop_
_smtbx_masks_void_nr
_smtbx_masks_void_average_x
_smtbx_masks_void_average_y
_smtbx_masks_void_average_z
_smtbx_masks_void_volume
_smtbx_masks_void_count_electrons
_smtbx_masks_void_content
1 0.000 0.000 0.500 250.9 42.7 '1 DCM'
2 0.174 0.451 0.517 9.9 0.0 ?
3 0.500 0.500 0.000 250.9 42.7 '1 DCM'
4 0.326 0.951 0.983 9.9 0.0 ?
5 0.674 0.049 0.017 9.9 0.0 ?
6 0.826 0.549 0.483 9.9 0.0 ?
